data_4300743
_journal_name_full 'Inorganic Chemistry'
_journal_paper_doi 10.1021/ic0520768
_journal_year 2006
_chemical_formula_moiety 'C16 H16 N2 O4 Re1,0.548(C1 H2 Cl2),C24 B1 F20,C2 H3 N1'
_chemical_formula_sum 'C42.55 H20.1 B Cl1.1 F20 N3 O4 Re'
_chemical_formula_weight 1253.16
_space_group_IT_number 2
_space_group_name_Hall '-P 1'
_space_group_name_H-M_alt 'P -1'
_symmetry_cell_setting triclinic
_symmetry_space_group_name_Hall '-P 1'
_symmetry_space_group_name_H-M 'P -1'
_cell_angle_alpha 69.1349(14)
_cell_angle_beta 74.3555(15)
_cell_angle_gamma 77.3382(15)
_cell_formula_units_Z 2
_cell_length_a 10.8090(4)
_cell_length_b 14.9865(6)
_cell_length_c 15.0986(5)
_cell_measurement_temperature 150
_cell_volume 2180.04(14)
_diffrn_ambient_temperature 150
_exptl_crystal_density_diffrn 1.909
_cod_original_formula_sum 'C42.55 H20.10 B1 Cl1.10 F20 N3 O4 Re1'
_cod_database_code 4300743

loop_
_symmetry_equiv_pos_as_xyz
'x, y, z'
'-x, -y, -z'

loop_
_atom_site_label
_atom_site_type_symbol
_atom_site_fract_x
_atom_site_fract_y
_atom_site_fract_z
_atom_site_U_iso_or_equiv
_atom_site_adp_type
_atom_site_occupancy
_atom_site_symmetry_multiplicity
_atom_site_calc_flag
_atom_site_refinement_flags
_atom_site_disorder_assembly
_atom_site_disorder_group
Re Re 0.285938(13) 0.006280(9) 0.141736(9) 0.01557(6) Uani 1 1 d . . .
Cl(91) Cl 0.6009(3) 0.6950(2) 0.3461(3) 0.0741(12) Uani 0.548(5) 1 d PD . .
Cl(92) Cl 0.4246(3) 0.5665(2) 0.3724(3) 0.0880(15) Uani 0.548(5) 1 d PD . .
F(23) F 0.0153(3) 0.68761(18) 0.20145(19) 0.0441(7) Uani 1 1 d . . .
F(24) F 0.2219(2) -0.01835(17) 0.48992(17) 0.0306(5) Uani 1 1 d . . .
F(212) F -0.2496(2) 0.21992(16) 0.44779(16) 0.0241(5) Uani 1 1 d . . .
F(213) F -0.5015(2) 0.2443(2) 0.4646(2) 0.0415(7) Uani 1 1 d . . .
F(214) F -0.6170(3) 0.3794(3) 0.3226(2) 0.0609(9) Uani 1 1 d . . .
F(215) F -0.4666(3) 0.4893(2) 0.1623(2) 0.0536(8) Uani 1 1 d . . .
F(216) F -0.2125(2) 0.47010(18) 0.14510(17) 0.0322(5) Uani 1 1 d . . .
F(222) F 0.1261(2) 0.31651(16) 0.41569(16) 0.0252(5) Uani 1 1 d . . .
F(223) F 0.2549(2) 0.15042(18) 0.50528(18) 0.0334(6) Uani 1 1 d . . .
F(225) F 0.0534(2) -0.01701(15) 0.38364(16) 0.0242(5) Uani 1 1 d . . .
F(226) F -0.0827(2) 0.14776(15) 0.29855(16) 0.0220(5) Uani 1 1 d . . .
F(232) F 0.0242(2) 0.53651(17) 0.14689(16) 0.0293(5) Uani 1 1 d . . .
F(234) F -0.0797(3) 0.68331(19) 0.3875(2) 0.0445(7) Uani 1 1 d . . .
F(235) F -0.1620(3) 0.51757(19) 0.52421(18) 0.0338(6) Uani 1 1 d . . .
F(236) F -0.1464(2) 0.36207(16) 0.47303(16) 0.0259(5) Uani 1 1 d . . .
F(242) F 0.2077(2) 0.37989(18) 0.21210(17) 0.0278(5) Uani 1 1 d . . .
F(243) F 0.3753(2) 0.3564(2) 0.0550(2) 0.0396(6) Uani 1 1 d . . .
F(244) F 0.3011(3) 0.2936(2) -0.06973(19) 0.0450(7) Uani 1 1 d . . .
F(245) F 0.0522(3) 0.25724(19) -0.03126(18) 0.0392(6) Uani 1 1 d . . .
F(246) F -0.1189(2) 0.28616(17) 0.12089(17) 0.0279(5) Uani 1 1 d . . .
O(1) O 0.1603(3) 0.08318(19) 0.17429(19) 0.0230(6) Uani 1 1 d . . .
O(2) O 0.4479(3) -0.1072(2) 0.1017(2) 0.0203(6) Uani 1 1 d . . .
O(2BB) O 0.4379(2) 0.06928(19) 0.12276(18) 0.0190(5) Uani 1 1 d . . .
O(3AA) O 0.3116(2) 0.05836(18) -0.00268(18) 0.0185(5) Uani 1 1 d . . .
N(18) N 0.3163(3) -0.0881(2) 0.2733(2) 0.0181(6) Uani 1 1 d . . .
N(111) N 0.1855(3) -0.0992(2) 0.1531(2) 0.0185(6) Uani 1 1 d . . .
N(901) N 0.3716(4) -0.2748(3) 0.0941(3) 0.0415(10) Uani 1 1 d . . .
C(11) C 0.4830(3) 0.0699(3) 0.1979(3) 0.0178(7) Uani 1 1 d . . .
C(12) C 0.5578(4) 0.1423(3) 0.1781(3) 0.0221(8) Uani 1 1 d . . .
C(13) C 0.6126(4) 0.1473(3) 0.2486(3) 0.0271(9) Uani 1 1 d . . .
C(14) C 0.5949(4) 0.0802(3) 0.3406(3) 0.0298(9) Uani 1 1 d . . .
C(15) C 0.5224(4) 0.0085(3) 0.3628(3) 0.0261(8) Uani 1 1 d . . .
C(16) C 0.4619(4) 0.0021(3) 0.2923(3) 0.0203(8) Uani 1 1 d . . .
C(17) C 0.3886(3) -0.0763(3) 0.3220(3) 0.0202(8) Uani 1 1 d . . .
C(19) C 0.2599(4) -0.1790(3) 0.3051(3) 0.0238(8) Uani 1 1 d . . .
C(110) C 0.1486(4) -0.1630(3) 0.2531(3) 0.0249(8) Uani 1 1 d . . .
C(112) C 0.1487(4) -0.1066(3) 0.0816(3) 0.0216(8) Uani 1 1 d . . .
C(113) C 0.1744(3) -0.0444(3) -0.0179(3) 0.0187(7) Uani 1 1 d . . .
C(114) C 0.1173(4) -0.0627(3) -0.0816(3) 0.0248(8) Uani 1 1 d . . .
C(115) C 0.1272(4) -0.0064(3) -0.1774(3) 0.0268(9) Uani 1 1 d . . .
C(116) C 0.1952(4) 0.0725(3) -0.2109(3) 0.0253(8) Uani 1 1 d . . .
C(117) C 0.2533(4) 0.0923(3) -0.1498(3) 0.0222(8) Uani 1 1 d . . .
C(118) C 0.2466(3) 0.0355(3) -0.0543(3) 0.0196(7) Uani 1 1 d . . .
C(211) C -0.2144(4) 0.3418(3) 0.2936(3) 0.0189(7) Uani 1 1 d . . .
C(212) C -0.2961(4) 0.2884(3) 0.3733(3) 0.0206(8) Uani 1 1 d . . .
C(213) C -0.4296(4) 0.3001(3) 0.3842(3) 0.0309(9) Uani 1 1 d . . .
C(214) C -0.4880(4) 0.3674(4) 0.3128(4) 0.0382(11) Uani 1 1 d . . .
C(215) C -0.4120(4) 0.4221(4) 0.2325(4) 0.0365(11) Uani 1 1 d . . .
C(216) C -0.2793(4) 0.4101(3) 0.2252(3) 0.0266(9) Uani 1 1 d . . .
C(221) C 0.0127(3) 0.2418(3) 0.3527(3) 0.0169(7) Uani 1 1 d . . .
C(222) C 0.1015(3) 0.2366(3) 0.4063(3) 0.0186(7) Uani 1 1 d . . .
C(223) C 0.1721(4) 0.1512(3) 0.4524(3) 0.0225(8) Uani 1 1 d . . .
C(224) C 0.1573(4) 0.0656(3) 0.4441(3) 0.0216(8) Uani 1 1 d . . .
C(225) C 0.0706(4) 0.0665(3) 0.3914(3) 0.0194(7) Uani 1 1 d . . .
C(226) C 0.0009(3) 0.1524(3) 0.3484(3) 0.0174(7) Uani 1 1 d . . .
C(231) C -0.0571(3) 0.4395(3) 0.3081(3) 0.0174(7) Uani 1 1 d . . .
C(232) C -0.0214(4) 0.5254(3) 0.2426(3) 0.0221(8) Uani 1 1 d . . .
C(233) C -0.0268(4) 0.6064(3) 0.2684(3) 0.0286(9) Uani 1 1 d . . .
C(234) C -0.0735(5) 0.6046(3) 0.3628(3) 0.0300(9) Uani 1 1 d . . .
C(235) C -0.1150(4) 0.5213(3) 0.4308(3) 0.0236(8) Uani 1 1 d . . .
C(236) C -0.1060(4) 0.4417(3) 0.4019(3) 0.0202(8) Uani 1 1 d . . .
C(241) C 0.0325(4) 0.3379(3) 0.1749(3) 0.0186(7) Uani 1 1 d . . .
C(242) C 0.1622(4) 0.3521(3) 0.1520(3) 0.0213(8) Uani 1 1 d . . .
C(243) C 0.2512(4) 0.3394(3) 0.0717(3) 0.0267(9) Uani 1 1 d . . .
C(244) C 0.2153(4) 0.3081(3) 0.0084(3) 0.0288(9) Uani 1 1 d . . .
C(245) C 0.0892(4) 0.2919(3) 0.0281(3) 0.0276(9) Uani 1 1 d . . .
C(246) C 0.0018(4) 0.3062(3) 0.1085(3) 0.0221(8) Uani 1 1 d . . .
C(902) C 0.3472(4) -0.3336(3) 0.0746(3) 0.0307(10) Uani 1 1 d . . .
C(903) C 0.3164(5) -0.4080(4) 0.0464(4) 0.0421(12) Uani 1 1 d . . .
C(911) C 0.5815(9) 0.6135(9) 0.3077(7) 0.113(7) Uani 0.548(5) 1 d PD . .
B(2) B -0.0574(4) 0.3408(3) 0.2819(3) 0.0166(8) Uani 1 1 d . . .
H(12) H 0.5712 0.1888 0.1154 0.026 Uiso 1 1 calc R . .
H(13) H 0.6631 0.1973 0.2339 0.032 Uiso 1 1 calc R . .
H(14) H 0.6335 0.0843 0.3883 0.036 Uiso 1 1 calc R . .
H(15) H 0.5119 -0.0377 0.4257 0.031 Uiso 1 1 calc R . .
H(17) H 0.3941 -0.1237 0.3830 0.024 Uiso 1 1 calc R . .
H(21) H 0.520(5) -0.092(3) 0.063(3) 0.026(12) Uiso 1 1 d . . .
H(22) H 0.430(7) -0.148(5) 0.085(5) 0.08(2) Uiso 1 1 d . . .
H(112) H 0.1005 -0.1577 0.0957 0.026 Uiso 1 1 calc R . .
H(114) H 0.0699 -0.1159 -0.0579 0.030 Uiso 1 1 calc R . .
H(115) H 0.0887 -0.0209 -0.2194 0.032 Uiso 1 1 calc R . .
H(116) H 0.2017 0.1130 -0.2763 0.030 Uiso 1 1 calc R . .
H(117) H 0.2990 0.1464 -0.1744 0.027 Uiso 1 1 calc R . .
H(11A) H 0.1331 -0.2255 0.2525 0.030 Uiso 1 1 calc R . .
H(11B) H 0.0679 -0.1332 0.2874 0.030 Uiso 1 1 calc R . .
H(19A) H 0.2266 -0.1991 0.3762 0.029 Uiso 1 1 calc R . .
H(19B) H 0.3275 -0.2307 0.2894 0.029 Uiso 1 1 calc R . .
H(90A) H 0.2365 -0.3847 0.0213 0.063 Uiso 1 1 calc R . .
H(90B) H 0.3041 -0.4659 0.1029 0.063 Uiso 1 1 calc R . .
H(90C) H 0.3877 -0.4236 -0.0041 0.063 Uiso 1 1 calc R . .
H(91A) H 0.6537 0.5599 0.3178 0.135 Uiso 0.548(5) 1 calc PR . .
H(91B) H 0.5833 0.6407 0.2373 0.135 Uiso 0.548(5) 1 calc PR . .

loop_
_atom_site_aniso_label
_atom_site_aniso_U_11
_atom_site_aniso_U_22
_atom_site_aniso_U_33
_atom_site_aniso_U_12
_atom_site_aniso_U_13
_atom_site_aniso_U_23
Re 0.01684(9) 0.01466(8) 0.01479(9) -0.00478(5) -0.00165(6) -0.00386(6)
Cl(91) 0.0470(16) 0.0463(17) 0.109(3) -0.0002(12) -0.0061(16) -0.0122(16)
Cl(92) 0.0520(18) 0.0432(17) 0.149(4) -0.0059(13) 0.0065(19) -0.0277(19)
F(23) 0.083(2) 0.0239(13) 0.0315(14) -0.0276(14) -0.0185(14) 0.0008(11)
F(24) 0.0296(13) 0.0242(12) 0.0296(13) 0.0051(10) -0.0103(10) -0.0007(10)
F(212) 0.0238(11) 0.0220(11) 0.0216(11) -0.0053(9) -0.0031(9) -0.0009(9)
F(213) 0.0235(13) 0.0513(17) 0.0417(16) -0.0168(12) 0.0050(11) -0.0069(13)
F(214) 0.0186(13) 0.091(3) 0.066(2) -0.0065(15) -0.0177(14) -0.0103(19)
F(215) 0.0355(15) 0.063(2) 0.0489(18) 0.0071(14) -0.0256(14) 0.0027(15)
F(216) 0.0324(13) 0.0274(13) 0.0270(13) -0.0037(10) -0.0087(11) 0.0046(10)
F(222) 0.0270(12) 0.0239(12) 0.0287(12) -0.0035(9) -0.0117(10) -0.0087(10)
F(223) 0.0307(13) 0.0379(15) 0.0345(14) 0.0000(11) -0.0213(11) -0.0070(11)
F(225) 0.0289(12) 0.0161(11) 0.0237(12) -0.0026(9) -0.0001(10) -0.0057(9)
F(226) 0.0244(11) 0.0212(11) 0.0246(11) -0.0044(9) -0.0091(9) -0.0086(9)
F(232) 0.0441(14) 0.0224(12) 0.0204(12) -0.0147(11) -0.0045(11) -0.0013(9)
F(234) 0.078(2) 0.0267(14) 0.0405(16) -0.0148(14) -0.0173(15) -0.0165(12)
F(235) 0.0411(14) 0.0391(15) 0.0262(13) -0.0056(12) -0.0053(11) -0.0174(11)
F(236) 0.0298(12) 0.0246(12) 0.0210(11) -0.0093(10) 0.0016(10) -0.0062(9)
F(242) 0.0235(12) 0.0371(14) 0.0258(12) -0.0109(10) -0.0035(10) -0.0107(11)
F(243) 0.0255(13) 0.0466(17) 0.0414(15) -0.0114(12) 0.0093(11) -0.0158(13)
F(244) 0.0584(18) 0.0411(16) 0.0288(14) -0.0138(14) 0.0171(13) -0.0180(12)
F(245) 0.0647(18) 0.0362(15) 0.0226(13) -0.0135(13) -0.0088(12) -0.0128(11)
F(246) 0.0309(13) 0.0303(13) 0.0281(12) -0.0096(10) -0.0110(10) -0.0093(10)
O(1) 0.0249(14) 0.0195(14) 0.0227(14) -0.0028(11) -0.0040(12) -0.0054(11)
O(2) 0.0158(13) 0.0203(14) 0.0244(14) -0.0048(11) 0.0021(12) -0.0101(12)
O(2BB) 0.0221(13) 0.0221(14) 0.0152(12) -0.0070(11) -0.0053(11) -0.0054(11)
O(3AA) 0.0186(13) 0.0219(13) 0.0149(12) -0.0079(10) -0.0018(10) -0.0041(10)
N(18) 0.0193(15) 0.0173(15) 0.0149(15) -0.0033(12) -0.0019(13) -0.0026(12)
N(111) 0.0172(15) 0.0181(16) 0.0213(16) -0.0061(12) -0.0017(13) -0.0070(13)
N(901) 0.034(2) 0.032(2) 0.058(3) -0.0016(17) -0.001(2) -0.024(2)
C(11) 0.0142(16) 0.0218(19) 0.0197(18) 0.0011(14) -0.0059(14) -0.0097(15)
C(12) 0.0249(19) 0.0208(19) 0.0195(19) -0.0066(15) -0.0023(16) -0.0049(15)
C(13) 0.025(2) 0.029(2) 0.033(2) -0.0084(17) -0.0097(18) -0.0124(18)
C(14) 0.031(2) 0.040(2) 0.026(2) -0.0082(19) -0.0091(18) -0.0140(19)
C(15) 0.026(2) 0.031(2) 0.0201(19) -0.0013(17) -0.0056(16) -0.0073(17)
C(16) 0.0200(18) 0.0218(19) 0.0198(18) -0.0016(15) -0.0034(15) -0.0087(15)
C(17) 0.0188(18) 0.0210(19) 0.0168(18) 0.0003(15) -0.0007(15) -0.0051(15)
C(19) 0.030(2) 0.0165(19) 0.0199(19) -0.0054(16) -0.0024(16) -0.0006(15)
C(110) 0.025(2) 0.023(2) 0.024(2) -0.0125(16) 0.0012(17) -0.0042(16)
C(112) 0.0177(18) 0.0178(18) 0.027(2) -0.0023(14) 0.0016(16) -0.0096(16)
C(113) 0.0158(17) 0.0239(19) 0.0181(18) -0.0030(14) -0.0013(14) -0.0102(15)
C(114) 0.0175(18) 0.025(2) 0.035(2) -0.0015(15) -0.0031(17) -0.0159(18)
C(115) 0.0214(19) 0.033(2) 0.034(2) 0.0033(17) -0.0121(18) -0.0184(19)
C(116) 0.0227(19) 0.030(2) 0.022(2) -0.0015(16) -0.0053(16) -0.0067(17)
C(117) 0.0202(18) 0.025(2) 0.0208(19) -0.0044(15) -0.0034(15) -0.0060(16)
C(118) 0.0149(17) 0.0220(19) 0.0237(19) -0.0029(14) -0.0024(15) -0.0103(16)
C(211) 0.0183(17) 0.0214(19) 0.0209(18) -0.0023(14) -0.0078(15) -0.0086(15)
C(212) 0.0217(19) 0.0206(19) 0.0216(19) -0.0030(15) -0.0067(16) -0.0075(15)
C(213) 0.022(2) 0.036(2) 0.033(2) -0.0092(18) -0.0017(18) -0.0092(19)
C(214) 0.018(2) 0.053(3) 0.041(3) -0.005(2) -0.0076(19) -0.011(2)
C(215) 0.027(2) 0.041(3) 0.039(3) 0.0037(19) -0.020(2) -0.004(2)
C(216) 0.026(2) 0.024(2) 0.025(2) -0.0037(16) -0.0065(17) -0.0013(16)
C(221) 0.0168(17) 0.0178(18) 0.0146(17) -0.0026(14) -0.0007(14) -0.0052(14)
C(222) 0.0188(18) 0.0211(19) 0.0165(17) -0.0030(14) -0.0036(15) -0.0068(15)
C(223) 0.0189(18) 0.031(2) 0.0175(18) -0.0022(16) -0.0061(15) -0.0064(16)
C(224) 0.0190(18) 0.0200(19) 0.0163(18) 0.0020(15) -0.0004(15) 0.0004(15)
C(225) 0.0220(18) 0.0153(17) 0.0154(17) -0.0024(14) 0.0015(15) -0.0023(14)
C(226) 0.0158(17) 0.0209(18) 0.0129(17) -0.0042(14) 0.0001(14) -0.0036(14)
C(231) 0.0164(17) 0.0145(17) 0.0228(19) -0.0029(14) -0.0054(15) -0.0065(14)
C(232) 0.0267(19) 0.0233(19) 0.0198(19) -0.0056(16) -0.0095(16) -0.0066(15)
C(233) 0.043(2) 0.0172(19) 0.028(2) -0.0109(17) -0.0130(19) -0.0017(16)
C(234) 0.044(3) 0.023(2) 0.032(2) -0.0065(18) -0.016(2) -0.0122(18)
C(235) 0.025(2) 0.029(2) 0.0205(19) -0.0034(16) -0.0046(16) -0.0119(16)
C(236) 0.0195(18) 0.0164(18) 0.0220(19) -0.0036(14) -0.0041(15) -0.0022(15)
C(241) 0.0231(18) 0.0142(17) 0.0158(17) -0.0006(14) -0.0049(15) -0.0022(14)
C(242) 0.0239(19) 0.0209(19) 0.0201(18) -0.0054(15) -0.0061(16) -0.0051(15)
C(243) 0.025(2) 0.023(2) 0.026(2) -0.0072(16) 0.0024(17) -0.0047(17)
C(244) 0.040(2) 0.021(2) 0.0170(19) -0.0070(18) 0.0058(17) -0.0041(16)
C(245) 0.048(3) 0.020(2) 0.0156(18) -0.0094(18) -0.0065(18) -0.0038(15)
C(246) 0.026(2) 0.0180(19) 0.0217(19) -0.0040(15) -0.0093(16) -0.0020(15)
C(902) 0.022(2) 0.021(2) 0.039(3) 0.0017(16) -0.0015(18) -0.0032(19)
C(903) 0.036(3) 0.039(3) 0.058(3) -0.007(2) -0.019(2) -0.016(2)
C(911) 0.064(8) 0.221(19) 0.041(6) 0.094(10) -0.040(6) -0.072(9)
B(2) 0.0168(19) 0.0157(19) 0.019(2) -0.0033(15) -0.0053(16) -0.0054(16)

loop_
_geom_bond_atom_site_label_1
_geom_bond_atom_site_label_2
_geom_bond_distance
_geom_bond_site_symmetry_1
_geom_bond_site_symmetry_2
_geom_bond_publ_flag
Re O(1) 1.664(3) . . ?
Re O(2BB) 1.976(2) . . ?
Re O(3AA) 1.999(2) . . ?
Re N(111) 2.041(3) . . ?
Re N(18) 2.050(3) . . ?
Re O(2) 2.276(3) . . ?
Cl(91) C(911) 1.597(11) . . ?
Cl(92) C(911) 1.862(11) . . ?
F(23) C(233) 1.352(5) . . ?
F(24) C(224) 1.343(4) . . ?
F(212) C(212) 1.351(4) . . ?
F(213) C(213) 1.353(5) . . ?
F(214) C(214) 1.340(5) . . ?
F(215) C(215) 1.343(5) . . ?
F(216) C(216) 1.354(5) . . ?
F(222) C(222) 1.343(4) . . ?
F(223) C(223) 1.347(4) . . ?
F(225) C(225) 1.354(4) . . ?
F(226) C(226) 1.349(4) . . ?
F(232) C(232) 1.356(4) . . ?
F(234) C(234) 1.341(5) . . ?
F(235) C(235) 1.350(4) . . ?
F(236) C(236) 1.353(4) . . ?
F(242) C(242) 1.356(4) . . ?
F(243) C(243) 1.360(5) . . ?
F(244) C(244) 1.343(5) . . ?
F(245) C(245) 1.360(4) . . ?
F(246) C(246) 1.352(4) . . ?
O(2) H(21) 0.86(5) . . ?
O(2) H(22) 0.82(7) . . ?
O(2BB) C(11) 1.354(4) . . ?
O(3AA) C(118) 1.345(4) . . ?
N(18) C(17) 1.283(5) . . ?
N(18) C(19) 1.482(5) . . ?
N(111) C(112) 1.293(5) . . ?
N(111) C(110) 1.472(5) . . ?
N(901) C(902) 1.123(6) . . ?
C(11) C(12) 1.394(5) . . ?
C(11) C(16) 1.418(5) . . ?
C(12) C(13) 1.381(5) . . ?
C(13) C(14) 1.387(6) . . ?
C(14) C(15) 1.361(6) . . ?
C(15) C(16) 1.430(5) . . ?
C(16) C(17) 1.432(5) . . ?
C(19) C(110) 1.540(5) . . ?
C(112) C(113) 1.447(5) . . ?
C(113) C(114) 1.401(5) . . ?
C(113) C(118) 1.433(5) . . ?
C(114) C(115) 1.379(6) . . ?
C(115) C(116) 1.396(6) . . ?
C(116) C(117) 1.387(5) . . ?
C(117) C(118) 1.381(5) . . ?
C(211) C(212) 1.386(5) . . ?
C(211) C(216) 1.389(5) . . ?
C(211) B(2) 1.655(5) . . ?
C(212) C(213) 1.386(5) . . ?
C(213) C(214) 1.376(6) . . ?
C(214) C(215) 1.366(7) . . ?
C(215) C(216) 1.385(6) . . ?
C(221) C(222) 1.388(5) . . ?
C(221) C(226) 1.399(5) . . ?
C(221) B(2) 1.654(5) . . ?
C(222) C(223) 1.389(5) . . ?
C(223) C(224) 1.378(6) . . ?
C(224) C(225) 1.378(6) . . ?
C(225) C(226) 1.375(5) . . ?
C(231) C(232) 1.375(5) . . ?
C(231) C(236) 1.381(5) . . ?
C(231) B(2) 1.662(5) . . ?
C(232) C(233) 1.387(5) . . ?
C(233) C(234) 1.370(6) . . ?
C(234) C(235) 1.377(6) . . ?
C(235) C(236) 1.385(5) . . ?
C(241) C(246) 1.388(5) . . ?
C(241) C(242) 1.395(5) . . ?
C(241) B(2) 1.657(5) . . ?
C(242) C(243) 1.373(6) . . ?
C(243) C(244) 1.372(6) . . ?
C(244) C(245) 1.371(6) . . ?
C(245) C(246) 1.375(6) . . ?
C(902) C(903) 1.454(7) . . ?
